data_1516222
loop_
_publ_author_name
'Zhao, Bing-Xin'
'Wang, Ying'
'Zhang, Dong-Mei'
'Jiang, Ren-Wang'
'Wang, Guo-Cai'
'Shi, Jun-Min'
'Huang, Xiao-Jun'
'Chen, Wei-Min'
'Che, Chun-Tao'
'Ye, Wen-Cai'

_publ_section_title
;
 Flueggines A and B, Two New Dimeric Indolizidine Alkaloids from Flueggea
 virosa
;
_journal_coden_ASTM ORLEF7
_journal_issue 15
_journal_name_full 'Organic Letters'
_journal_page_first 3888
_journal_page_last 3891
_journal_paper_doi 10.1021/ol201410z
_journal_volume 13
_journal_year 2011
_chemical_absolute_configuration ad
_chemical_formula_sum 'C24 H31 N2 O6.5'
_chemical_formula_weight 451.51
_space_group_IT_number 1
_symmetry_cell_setting triclinic
_symmetry_space_group_name_Hall 'P 1'
_symmetry_space_group_name_H-M 'P 1'
_atom_sites_solution_hydrogens geom
_atom_sites_solution_primary direct
_atom_sites_solution_secondary difmap
_audit_creation_method SHELXL-97
_cell_angle_alpha 107.895(6)
_cell_angle_beta 90.072(6)
_cell_angle_gamma 93.959(6)
_cell_formula_units_Z 2
_cell_length_a 7.4783(6)
_cell_length_b 11.5713(8)
_cell_length_c 13.3812(9)
_cell_measurement_reflns_used 6578
_cell_measurement_temperature 150(2)
_cell_measurement_theta_max 62.52
_cell_measurement_theta_min 3.46
_cell_volume 1098.97(14)
_computing_cell_refinement 'Oxford CrysAlisPro'
_computing_data_collection 'Oxford CrysAlisPro'
_computing_data_reduction XPREP
_computing_molecular_graphics 'XP (SEMENS 1998B)'
_computing_publication_material 'Shelxtl (Sheldrick, 1997)'
_computing_structure_refinement 'SHELXL-97 (Sheldrick, 1997)'
_computing_structure_solution 'SHELXS-97 (Sheldrick, 1990)'
_diffrn_ambient_temperature 150(2)
_diffrn_measured_fraction_theta_full 0.991
_diffrn_measured_fraction_theta_max 0.991
_diffrn_measurement_device_type 'Gemini S ultra sappharie CCD'
_diffrn_measurement_method 'Omega scan'
_diffrn_radiation_monochromator graphite
_diffrn_radiation_source 'fine-focus sealed tube'
_diffrn_radiation_type CuK\a
_diffrn_radiation_wavelength 1.54184
_diffrn_reflns_av_R_equivalents 0.0332
_diffrn_reflns_av_sigmaI/netI 0.0444
_diffrn_reflns_limit_h_max 8
_diffrn_reflns_limit_h_min -8
_diffrn_reflns_limit_k_max 13
_diffrn_reflns_limit_k_min -13
_diffrn_reflns_limit_l_max 15
_diffrn_reflns_limit_l_min -15
_diffrn_reflns_number 13736
_diffrn_reflns_theta_full 62.61
_diffrn_reflns_theta_max 62.61
_diffrn_reflns_theta_min 3.47
_exptl_absorpt_coefficient_mu 0.819
_exptl_absorpt_correction_T_max 1.0
_exptl_absorpt_correction_T_min 0.60543
_exptl_absorpt_correction_type multi-scan
_exptl_crystal_colour colorless
_exptl_crystal_density_diffrn 1.364
_exptl_crystal_density_method 'not measured'
_exptl_crystal_description block
_exptl_crystal_F_000 482
_exptl_crystal_size_max 0.45
_exptl_crystal_size_mid 0.33
_exptl_crystal_size_min 0.21
_refine_diff_density_max 0.153
_refine_diff_density_min -0.174
_refine_diff_density_rms 0.040
_refine_ls_abs_structure_details 'Flack H D (1983), Acta Cryst. A39, 876-881'
_refine_ls_abs_structure_Flack 0.13(18)
_refine_ls_extinction_method none
_refine_ls_goodness_of_fit_ref 1.045
_refine_ls_hydrogen_treatment mixed
_refine_ls_matrix_type full
_refine_ls_number_parameters 605
_refine_ls_number_reflns 6577
_refine_ls_number_restraints 3
_refine_ls_restrained_S_all 1.045
_refine_ls_R_factor_all 0.0492
_refine_ls_R_factor_gt 0.0441
_refine_ls_shift/su_max 0.000
_refine_ls_shift/su_mean 0.000
_refine_ls_structure_factor_coef Fsqd
_refine_ls_weighting_details 'calc w=1/[\s^2^(Fo^2^)+(0.0691P)^2^+0.2843P] where P=(Fo^2^+2Fc^2^)/3'
_refine_ls_weighting_scheme calc
_refine_ls_wR_factor_gt 0.1078
_refine_ls_wR_factor_ref 0.1172
_reflns_number_gt 6112
_reflns_number_total 6577
_reflns_threshold_expression >2sigma(I)
_cod_duplicate_entry 1502295
_cod_data_source_file ol201410z_si_003.cif
_cod_data_source_block flueggine-B
_cod_depositor_comments
;
The following automatic conversions were performed:

'_symmetry_cell_setting' value 'Triclinic' changed to 'triclinic'
according to
/usr/data/users/saulius/automatic-downloads/retrospective/ACS/lib/dictionaries/cif_core.dic
dictionary named 'cif_core.dic' version 2.4.2 from 2011-04-26.

Automatic conversion script
Id: cif_fix_values 2281 2013-09-26 08:29:07Z andrius 
;
_cod_original_sg_symbol_H-M P1
_cod_database_code 1516222

loop_
_symmetry_equiv_pos_as_xyz
'x, y, z'

loop_
_atom_site_label
_atom_site_type_symbol
_atom_site_fract_x
_atom_site_fract_y
_atom_site_fract_z
_atom_site_U_iso_or_equiv
_atom_site_adp_type
_atom_site_occupancy
_atom_site_symmetry_multiplicity
_atom_site_calc_flag
_atom_site_refinement_flags
O1A O 0.2853(3) 0.4283(2) 0.06060(19) 0.0340(6) Uani 1 1 d .
N1A N -0.1891(3) 0.1223(2) 0.2309(2) 0.0216(5) Uani 1 1 d .
C2A C -0.0324(4) 0.1350(3) 0.1628(3) 0.0232(7) Uani 1 1 d .
H2AA H -0.0618 0.0897 0.0891 0.028 Uiso 1 1 calc R
C3A C 0.1242(4) 0.0813(3) 0.2011(3) 0.0279(7) Uani 1 1 d .
H3AA H 0.1998 0.1442 0.2512 0.034 Uiso 1 1 calc R
H3AB H 0.1962 0.0386 0.1430 0.034 Uiso 1 1 calc R
C4A C 0.0323(4) -0.0063(3) 0.2530(3) 0.0308(8) Uani 1 1 d .
H4AA H -0.0095 -0.0825 0.2013 0.037 Uiso 1 1 calc R
H4AB H 0.1120 -0.0228 0.3035 0.037 Uiso 1 1 calc R
C5A C -0.1237(4) 0.0636(3) 0.3070(3) 0.0269(7) Uani 1 1 d .
H5AA H -0.2172 0.0089 0.3215 0.032 Uiso 1 1 calc R
H5AB H -0.0843 0.1242 0.3726 0.032 Uiso 1 1 calc R
C7A C -0.2447(4) 0.2478(3) 0.2838(2) 0.0214(6) Uani 1 1 d .
H7AA H -0.2870 0.2541 0.3545 0.026 Uiso 1 1 calc R
C8A C -0.0709(4) 0.3288(3) 0.2906(2) 0.0215(6) Uani 1 1 d .
H8AA H 0.0145 0.3191 0.3415 0.026 Uiso 1 1 calc R
H8AB H -0.0932 0.4140 0.3062 0.026 Uiso 1 1 calc R
C9A C -0.0114(4) 0.2732(3) 0.1772(2) 0.0207(6) Uani 1 1 d .
O10A O 0.1666(3) 0.31536(19) 0.15748(17) 0.0244(5) Uani 1 1 d .
C11A C 0.1539(4) 0.3793(3) 0.0864(2) 0.0242(7) Uani 1 1 d .
C12A C -0.0348(4) 0.3735(3) 0.0552(3) 0.0270(7) Uani 1 1 d .
H12B H -0.0791 0.4085 0.0071 0.032 Uiso 1 1 calc R
C13A C -0.1328(4) 0.3107(3) 0.1059(2) 0.0210(6) Uani 1 1 d .
C14A C -0.3289(4) 0.2762(3) 0.1075(2) 0.0238(7) Uani 1 1 d .
H14C H -0.3549 0.1943 0.0605 0.029 Uiso 1 1 calc R
H14D H -0.3957 0.3308 0.0820 0.029 Uiso 1 1 calc R
C15A C -0.3918(4) 0.2820(3) 0.2191(2) 0.0211(6) Uani 1 1 d .
H15D H -0.4928 0.2208 0.2105 0.025 Uiso 1 1 calc R
O2B O -0.6439(3) 0.32163(19) 0.39628(17) 0.0260(5) Uani 1 1 d .
O3B O -0.5912(3) 0.8621(2) 0.2906(2) 0.0440(7) Uani 1 1 d .
H3BA H -0.5731 0.8942 0.2445 0.066 Uiso 1 1 calc R
N1B N -0.3043(3) 0.7651(2) 0.3769(2) 0.0257(6) Uani 1 1 d .
C2B C -0.4078(4) 0.6952(3) 0.4387(3) 0.0239(7) Uani 1 1 d .
H2BA H -0.4790 0.7514 0.4907 0.029 Uiso 1 1 calc R
C3B C -0.2684(4) 0.6472(3) 0.4964(3) 0.0290(7) Uani 1 1 d .
H3BB H -0.3090 0.6478 0.5653 0.035 Uiso 1 1 calc R
H3BC H -0.2421 0.5650 0.4566 0.035 Uiso 1 1 calc R
C4B C -0.1049(5) 0.7366(3) 0.5048(3) 0.0354(8) Uani 1 1 d .
H4BA H -0.1141 0.8100 0.5635 0.043 Uiso 1 1 calc R
H4BB H 0.0049 0.7000 0.5127 0.043 Uiso 1 1 calc R
C5B C -0.1119(4) 0.7635(3) 0.4009(3) 0.0353(8) Uani 1 1 d .
H5BA H -0.0492 0.8416 0.4069 0.042 Uiso 1 1 calc R
H5BB H -0.0575 0.7008 0.3463 0.042 Uiso 1 1 calc R
C7B C -0.3535(4) 0.7201(3) 0.2646(3) 0.0251(7) Uani 1 1 d .
H7BA H -0.2820 0.7673 0.2274 0.030 Uiso 1 1 calc R
C8B C -0.5533(4) 0.7381(3) 0.2523(3) 0.0315(8) Uani 1 1 d .
H8BA H -0.5887 0.7060 0.1778 0.038 Uiso 1 1 calc R
C9B C -0.6643(4) 0.6662(3) 0.3141(3) 0.0299(7) Uani 1 1 d .
H9BA H -0.7291 0.7214 0.3692 0.036 Uiso 1 1 calc R
H9BB H -0.7507 0.6080 0.2674 0.036 Uiso 1 1 calc R
C10B C -0.5353(4) 0.5996(3) 0.3619(2) 0.0227(7) Uani 1 1 d .
O11B O -0.6284(3) 0.52167(18) 0.41376(17) 0.0255(5) Uani 1 1 d .
C12B C -0.5829(4) 0.4054(3) 0.3675(2) 0.0230(7) Uani 1 1 d .
C13B C -0.4576(4) 0.4023(3) 0.2805(2) 0.0213(6) Uani 1 1 d .
C14B C -0.4314(4) 0.5168(3) 0.2773(2) 0.0211(6) Uani 1 1 d .
C15B C -0.3263(4) 0.5832(3) 0.2142(3) 0.0255(7) Uani 1 1 d .
H15E H -0.3691 0.5558 0.1417 0.031 Uiso 1 1 calc R
H15F H -0.2003 0.5688 0.2159 0.031 Uiso 1 1 calc R
O1 O -0.2658(3) 0.3825(2) 0.54444(18) 0.0328(5) Uani 1 1 d .
O2 O 0.6510(3) 0.5103(2) 0.94970(17) 0.0280(5) Uani 1 1 d .
O3 O 0.6748(3) -0.0149(2) 0.5525(2) 0.0389(6) Uani 1 1 d .
H3A H 0.6443 -0.0507 0.4913 0.058 Uiso 1 1 calc R
N1 N 0.1866(3) 0.6973(2) 0.8858(2) 0.0245(6) Uani 1 1 d .
C2 C 0.0415(4) 0.6837(3) 0.8035(3) 0.0238(7) Uani 1 1 d .
H2A H 0.0800 0.7277 0.7544 0.029 Uiso 1 1 calc R
C3 C -0.1230(4) 0.7383(3) 0.8627(3) 0.0313(8) Uani 1 1 d .
H3B H -0.1854 0.7832 0.8246 0.038 Uiso 1 1 calc R
H3C H -0.2056 0.6755 0.8742 0.038 Uiso 1 1 calc R
C4 C -0.0430(5) 0.8230(3) 0.9663(3) 0.0345(8) Uani 1 1 d .
H4A H -0.1315 0.8390 1.0209 0.041 Uiso 1 1 calc R
H4B H 0.0059 0.8996 0.9587 0.041 Uiso 1 1 calc R
C5 C 0.1046(4) 0.7498(3) 0.9899(3) 0.0314(7) Uani 1 1 d .
H5A H 0.1921 0.8020 1.0403 0.038 Uiso 1 1 calc R
H5B H 0.0552 0.6861 1.0172 0.038 Uiso 1 1 calc R
C7 C 0.2458(4) 0.5726(3) 0.8719(2) 0.0229(7) Uani 1 1 d .
H7A H 0.2845 0.5650 0.9394 0.027 Uiso 1 1 calc R
C8 C 0.0755(4) 0.4907(3) 0.8304(2) 0.0207(6) Uani 1 1 d .
H8A H 0.1003 0.4058 0.8010 0.025 Uiso 1 1 calc R
H8B H -0.0140 0.4987 0.8840 0.025 Uiso 1 1 calc R
C9 C 0.0207(4) 0.5451(3) 0.7462(2) 0.0217(6) Uani 1 1 d .
O10 O -0.1549(3) 0.50192(19) 0.70082(16) 0.0243(5) Uani 1 1 d .
C11 C -0.1369(4) 0.4350(3) 0.5974(3) 0.0252(7) Uani 1 1 d .
C12 C 0.0531(4) 0.4416(3) 0.5713(3) 0.0282(7) Uani 1 1 d .
H12A H 0.1006 0.4060 0.5057 0.034 Uiso 1 1 calc R
C13 C 0.1460(4) 0.5072(3) 0.6571(2) 0.0212(6) Uani 1 1 d .
C14 C 0.3399(4) 0.5460(3) 0.6807(3) 0.0248(7) Uani 1 1 d .
H14A H 0.3630 0.6281 0.6771 0.030 Uiso 1 1 calc R
H14B H 0.4112 0.4928 0.6280 0.030 Uiso 1 1 calc R
C15 C 0.3982(4) 0.5425(3) 0.7912(2) 0.0221(7) Uani 1 1 d .
H15A H 0.4957 0.6060 0.8169 0.026 Uiso 1 1 calc R
N1' N 0.3646(4) 0.0528(2) 0.6838(2) 0.0314(6) Uani 1 1 d .
C2' C 0.4452(4) 0.1282(3) 0.7875(3) 0.0290(7) Uani 1 1 d .
H2'A H 0.5210 0.0774 0.8137 0.035 Uiso 1 1 calc R
C3' C 0.2887(5) 0.1610(3) 0.8609(3) 0.0364(8) Uani 1 1 d .
H3'A H 0.2451 0.2381 0.8609 0.044 Uiso 1 1 calc R
H3'B H 0.3224 0.1657 0.9321 0.044 Uiso 1 1 calc R
C4' C 0.1489(5) 0.0561(4) 0.8141(3) 0.0482(10) Uani 1 1 d .
H4'A H 0.1737 -0.0149 0.8344 0.058 Uiso 1 1 calc R
H4'B H 0.0293 0.0790 0.8357 0.058 Uiso 1 1 calc R
C5' C 0.1690(5) 0.0326(4) 0.6985(3) 0.0504(10) Uani 1 1 d .
H5'A H 0.1261 -0.0502 0.6600 0.060 Uiso 1 1 calc R
H5'B H 0.1023 0.0883 0.6743 0.060 Uiso 1 1 calc R
C7' C 0.4087(5) 0.1056(3) 0.5979(3) 0.0305(7) Uani 1 1 d .
H7'A H 0.3461 0.0560 0.5329 0.037 Uiso 1 1 calc R
C8' C 0.6128(4) 0.1041(3) 0.5826(3) 0.0307(7) Uani 1 1 d .
H8'A H 0.6468 0.1439 0.5297 0.037 Uiso 1 1 calc R
C9' C 0.7064(4) 0.1755(3) 0.6887(3) 0.0287(7) Uani 1 1 d .
H9'A H 0.7735 0.1213 0.7145 0.034 Uiso 1 1 calc R
H9'B H 0.7895 0.2395 0.6796 0.034 Uiso 1 1 calc R
C10' C 0.5649(4) 0.2307(3) 0.7673(3) 0.0250(7) Uani 1 1 d .
O11' O 0.6456(3) 0.31030(19) 0.86367(17) 0.0277(5) Uani 1 1 d .
C12' C 0.5937(4) 0.4256(3) 0.8767(3) 0.0231(7) Uani 1 1 d .
C13' C 0.4704(4) 0.4240(3) 0.7904(3) 0.0231(7) Uani 1 1 d .
C14' C 0.4544(4) 0.3095(3) 0.7252(2) 0.0232(7) Uani 1 1 d .
C15' C 0.3591(4) 0.2395(3) 0.6238(3) 0.0298(7) Uani 1 1 d .
H15B H 0.3970 0.2726 0.5682 0.036 Uiso 1 1 calc R
H15C H 0.2305 0.2440 0.6310 0.036 Uiso 1 1 calc R
O1W O -0.4536(4) 0.9409(3) 0.1307(2) 0.0461(7) Uani 1 1 d .
H1WA H -0.368(7) 1.008(5) 0.156(4) 0.069 Uiso 1 1 d .
H1WB H -0.457(7) 0.928(5) 0.066(5) 0.069 Uiso 1 1 d .
O2W O 0.4606(4) 0.8851(3) 0.9161(2) 0.0435(6) Uani 1 1 d .
H2WA H 0.372(7) 0.828(5) 0.904(4) 0.065 Uiso 1 1 d .
H2WB H 0.505(7) 0.875(5) 0.852(4) 0.065 Uiso 1 1 d .
O3W O 0.5303(6) 0.8485(3) 0.7012(2) 0.0590(9) Uani 1 1 d .
H3WA H 0.463(8) 0.902(6) 0.681(5) 0.089 Uiso 1 1 d .
H3WB H 0.660(8) 0.861(5) 0.667(5) 0.089 Uiso 1 1 d .

loop_
_atom_site_aniso_label
_atom_site_aniso_U_11
_atom_site_aniso_U_22
_atom_site_aniso_U_33
_atom_site_aniso_U_23
_atom_site_aniso_U_13
_atom_site_aniso_U_12
O1A 0.0268(12) 0.0403(14) 0.0387(14) 0.0186(12) 0.0052(10) -0.0019(10)
N1A 0.0215(12) 0.0202(13) 0.0223(14) 0.0052(11) 0.0026(10) 0.0024(10)
C2A 0.0229(15) 0.0193(15) 0.0258(17) 0.0044(14) 0.0033(13) 0.0021(12)
C3A 0.0226(16) 0.0254(17) 0.0362(19) 0.0091(15) 0.0019(14) 0.0069(13)
C4A 0.0289(17) 0.0269(17) 0.041(2) 0.0148(16) 0.0006(15) 0.0084(14)
C5A 0.0273(16) 0.0254(17) 0.0315(18) 0.0131(15) 0.0029(13) 0.0067(13)
C7A 0.0217(15) 0.0192(15) 0.0221(16) 0.0037(13) 0.0027(12) 0.0050(12)
C8A 0.0197(14) 0.0221(16) 0.0219(16) 0.0060(14) -0.0026(12) 0.0010(12)
C9A 0.0161(14) 0.0237(16) 0.0236(17) 0.0091(14) 0.0020(12) 0.0013(12)
O10A 0.0176(10) 0.0275(11) 0.0293(12) 0.0107(10) 0.0015(9) 0.0007(8)
C11A 0.0266(16) 0.0254(17) 0.0229(17) 0.0106(14) 0.0021(13) 0.0033(13)
C12A 0.0278(16) 0.0303(17) 0.0250(17) 0.0108(15) 0.0013(13) 0.0055(13)
C13A 0.0241(15) 0.0174(15) 0.0199(16) 0.0026(13) 0.0015(12) 0.0045(12)
C14A 0.0210(15) 0.0229(16) 0.0247(17) 0.0028(14) -0.0004(13) 0.0031(12)
C15A 0.0179(14) 0.0221(16) 0.0207(16) 0.0028(13) 0.0007(12) 0.0016(12)
O2B 0.0241(11) 0.0265(12) 0.0279(12) 0.0093(10) 0.0030(9) 0.0009(9)
O3B 0.0392(14) 0.0371(14) 0.0667(18) 0.0290(14) 0.0120(12) 0.0182(11)
N1B 0.0235(13) 0.0228(14) 0.0313(15) 0.0089(12) 0.0028(11) 0.0017(11)
C2B 0.0248(16) 0.0219(16) 0.0240(17) 0.0050(14) 0.0051(13) 0.0051(12)
C3B 0.0351(18) 0.0239(17) 0.0265(18) 0.0054(15) -0.0054(14) 0.0039(14)
C4B 0.0289(18) 0.034(2) 0.041(2) 0.0072(17) -0.0044(15) 0.0042(14)
C5B 0.0222(17) 0.040(2) 0.045(2) 0.0151(18) 0.0002(15) -0.0007(14)
C7B 0.0246(15) 0.0237(16) 0.0289(18) 0.0103(15) 0.0047(13) 0.0041(12)
C8B 0.0286(17) 0.0308(18) 0.039(2) 0.0147(16) -0.0013(14) 0.0088(14)
C9B 0.0240(16) 0.0301(18) 0.037(2) 0.0114(16) 0.0041(14) 0.0084(13)
C10B 0.0195(14) 0.0224(16) 0.0279(17) 0.0098(14) 0.0040(13) 0.0038(12)
O11B 0.0252(11) 0.0206(11) 0.0295(12) 0.0057(10) 0.0097(9) 0.0037(9)
C12B 0.0179(15) 0.0259(17) 0.0245(17) 0.0065(15) 0.0004(13) 0.0030(13)
C13B 0.0178(14) 0.0220(16) 0.0222(16) 0.0035(14) 0.0016(12) 0.0032(11)
C14B 0.0181(14) 0.0228(16) 0.0218(16) 0.0058(14) 0.0000(12) 0.0023(12)
C15B 0.0270(16) 0.0251(16) 0.0253(17) 0.0085(14) 0.0036(13) 0.0036(13)
O1 0.0325(13) 0.0322(13) 0.0299(13) 0.0046(11) -0.0033(10) -0.0010(10)
O2 0.0297(12) 0.0273(13) 0.0242(12) 0.0040(11) -0.0022(10) -0.0002(10)
O3 0.0508(15) 0.0290(13) 0.0341(14) 0.0034(11) 0.0059(11) 0.0135(11)
N1 0.0238(13) 0.0201(14) 0.0266(14) 0.0021(12) 0.0005(11) 0.0044(10)
C2 0.0233(15) 0.0213(16) 0.0260(17) 0.0058(14) -0.0011(13) 0.0026(12)
C3 0.0255(17) 0.0302(18) 0.036(2) 0.0059(16) 0.0005(15) 0.0092(14)
C4 0.0325(18) 0.0291(18) 0.037(2) 0.0013(17) 0.0062(15) 0.0078(14)
C5 0.0320(17) 0.0331(19) 0.0245(18) 0.0013(15) 0.0056(14) 0.0061(14)
C7 0.0217(15) 0.0244(16) 0.0215(16) 0.0049(14) -0.0014(12) 0.0045(12)
C8 0.0243(15) 0.0193(15) 0.0181(15) 0.0051(13) 0.0000(12) 0.0029(12)
C9 0.0168(14) 0.0215(16) 0.0266(17) 0.0073(14) -0.0018(12) 0.0007(12)
O10 0.0181(10) 0.0262(11) 0.0265(12) 0.0051(10) 0.0008(9) 0.0009(8)
C11 0.0279(16) 0.0206(16) 0.0259(18) 0.0055(15) -0.0036(14) 0.0020(13)
C12 0.0335(18) 0.0270(18) 0.0241(17) 0.0068(15) 0.0042(14) 0.0068(13)
C13 0.0244(16) 0.0189(16) 0.0222(17) 0.0086(14) 0.0028(13) 0.0040(12)
C14 0.0231(16) 0.0227(16) 0.0288(18) 0.0080(14) 0.0041(13) 0.0030(12)
C15 0.0222(15) 0.0196(16) 0.0249(17) 0.0072(14) 0.0002(13) 0.0036(12)
N1' 0.0327(15) 0.0249(15) 0.0353(16) 0.0088(13) -0.0003(13) -0.0048(12)
C2' 0.0292(17) 0.0242(17) 0.0332(19) 0.0079(15) 0.0011(14) 0.0034(13)
C3' 0.0398(19) 0.035(2) 0.036(2) 0.0134(17) 0.0092(16) 0.0055(15)
C4' 0.035(2) 0.056(3) 0.057(3) 0.024(2) 0.0068(18) 0.0006(18)
C5' 0.034(2) 0.058(3) 0.053(3) 0.013(2) -0.0002(18) -0.0144(18)
C7' 0.0357(18) 0.0230(17) 0.0288(19) 0.0022(15) -0.0039(14) 0.0025(14)
C8' 0.0358(18) 0.0256(17) 0.0310(19) 0.0083(15) 0.0048(15) 0.0063(14)
C9' 0.0220(16) 0.0278(17) 0.039(2) 0.0131(16) 0.0043(14) 0.0075(13)
C10' 0.0265(16) 0.0194(16) 0.0274(18) 0.0045(14) -0.0007(13) 0.0024(12)
O11' 0.0303(11) 0.0217(11) 0.0297(13) 0.0050(10) -0.0050(10) 0.0054(9)
C12' 0.0194(14) 0.0241(17) 0.0249(18) 0.0060(16) 0.0020(13) 0.0038(12)
C13' 0.0185(15) 0.0236(17) 0.0264(17) 0.0066(14) 0.0033(12) 0.0022(12)
C14' 0.0213(15) 0.0255(18) 0.0238(16) 0.0088(15) 0.0012(12) 0.0044(12)
C15' 0.0330(18) 0.0252(17) 0.0289(19) 0.0046(15) -0.0029(14) 0.0044(14)
O1W 0.0483(16) 0.0440(16) 0.0422(16) 0.0121(15) -0.0053(13) -0.0161(13)
O2W 0.0466(16) 0.0419(16) 0.0379(15) 0.0095(13) -0.0022(13) -0.0125(12)
O3W 0.100(3) 0.0371(16) 0.0446(18) 0.0163(14) 0.0185(17) 0.0204(16)

loop_
_atom_type_symbol
_atom_type_description
_atom_type_scat_dispersion_real
_atom_type_scat_dispersion_imag
_atom_type_scat_source
C C 0.0181 0.0091 'International Tables Vol C Tables 4.2.6.8 and 6.1.1.4'
H H 0.0000 0.0000 'International Tables Vol C Tables 4.2.6.8 and 6.1.1.4'
N N 0.0311 0.0180 'International Tables Vol C Tables 4.2.6.8 and 6.1.1.4'
O O 0.0492 0.0322 'International Tables Vol C Tables 4.2.6.8 and 6.1.1.4'

loop_
_geom_angle_atom_site_label_1
_geom_angle_atom_site_label_2
_geom_angle_atom_site_label_3
_geom_angle
C5A N1A C7A 112.3(2)
C5A N1A C2A 106.6(2)
C7A N1A C2A 107.0(2)
N1A C2A C3A 106.6(2)
N1A C2A C9A 103.6(2)
C3A C2A C9A 116.4(3)
C2A C3A C4A 103.1(2)
C5A C4A C3A 102.3(3)
N1A C5A C4A 104.5(3)
N1A C7A C8A 103.5(2)
N1A C7A C15A 111.4(2)
C8A C7A C15A 111.3(2)
C7A C8A C9A 97.9(2)
O10A C9A C13A 105.5(2)
O10A C9A C8A 114.1(2)
C13A C9A C8A 108.4(2)
O10A C9A C2A 113.5(2)
C13A C9A C2A 113.1(2)
C8A C9A C2A 102.4(2)
C11A O10A C9A 108.4(2)
O1A C11A O10A 120.9(3)
O1A C11A C12A 131.0(3)
O10A C11A C12A 108.1(2)
C13A C12A C11A 109.5(3)
C12A C13A C9A 108.4(3)
C12A C13A C14A 133.9(3)
C9A C13A C14A 117.6(3)
C13A C14A C15A 112.2(3)
C13B C15A C7A 109.5(2)
C13B C15A C14A 114.0(3)
C7A C15A C14A 112.0(2)
C7B N1B C5B 114.7(3)
C7B N1B C2B 112.0(2)
C5B N1B C2B 107.5(2)
N1B C2B C3B 106.2(2)
N1B C2B C10B 107.6(2)
C3B C2B C10B 116.4(3)
C4B C3B C2B 103.2(3)
C5B C4B C3B 102.8(3)
N1B C5B C4B 105.4(3)
N1B C7B C8B 108.2(3)
N1B C7B C15B 113.1(3)
C8B C7B C15B 107.8(3)
O3B C8B C7B 112.4(3)
O3B C8B C9B 108.7(3)
C7B C8B C9B 108.7(3)
C10B C9B C8B 108.2(2)
O11B C10B C14B 105.3(2)
O11B C10B C9B 112.1(2)
C14B C10B C9B 110.2(3)
O11B C10B C2B 110.9(2)
C14B C10B C2B 110.2(2)
C9B C10B C2B 108.1(2)
C12B O11B C10B 108.3(2)
O2B C12B O11B 121.6(3)
O2B C12B C13B 128.6(3)
O11B C12B C13B 109.8(2)
C14B C13B C12B 106.7(3)
C14B C13B C15A 135.1(3)
C12B C13B C15A 118.1(3)
C13B C14B C15B 137.6(3)
C13B C14B C10B 109.8(3)
C15B C14B C10B 112.6(2)
C14B C15B C7B 106.7(3)
C5 N1 C7 112.0(2)
C5 N1 C2 106.8(2)
C7 N1 C2 106.7(2)
N1 C2 C3 106.3(3)
N1 C2 C9 103.9(2)
C3 C2 C9 115.5(3)
C4 C3 C2 103.2(3)
C3 C4 C5 102.2(3)
N1 C5 C4 103.5(3)
N1 C7 C8 102.9(2)
N1 C7 C15 111.1(2)
C8 C7 C15 111.0(3)
C9 C8 C7 98.8(2)
O10 C9 C13 105.1(2)
O10 C9 C8 114.2(2)
C13 C9 C8 108.2(2)
O10 C9 C2 113.9(2)
C13 C9 C2 112.4(2)
C8 C9 C2 103.0(2)
C11 O10 C9 108.5(2)
O1 C11 O10 120.7(3)
O1 C11 C12 130.7(3)
O10 C11 C12 108.6(3)
C13 C12 C11 108.6(3)
C12 C13 C14 134.1(3)
C12 C13 C9 109.0(3)
C14 C13 C9 116.9(3)
C13 C14 C15 112.0(2)
C13' C15 C7 109.3(2)
C13' C15 C14 113.7(3)
C7 C15 C14 112.6(2)
C7' N1' C5' 114.2(3)
C7' N1' C2' 112.8(2)
C5' N1' C2' 107.4(3)
N1' C2' C3' 105.8(3)
N1' C2' C10' 106.8(3)
C3' C2' C10' 118.8(3)
C2' C3' C4' 102.9(3)
C5' C4' C3' 102.8(3)
N1' C5' C4' 105.2(3)
N1' C7' C8' 107.8(3)
N1' C7' C15' 112.7(3)
C8' C7' C15' 107.8(3)
O3 C8' C7' 113.5(3)
O3 C8' C9' 107.0(3)
C7' C8' C9' 108.0(3)
C10' C9' C8' 109.0(3)
O11' C10' C14' 105.4(2)
O11' C10' C9' 111.3(3)
C14' C10' C9' 110.1(3)
O11' C10' C2' 110.9(3)
C14' C10' C2' 110.1(3)
C9' C10' C2' 109.0(3)
C12' O11' C10' 108.0(2)
O2 C12' O11' 120.8(3)
O2 C12' C13' 129.3(3)
O11' C12' C13' 110.0(3)
C14' C13' C12' 107.1(3)
C14' C13' C15 135.1(3)
C12' C13' C15 117.8(3)
C13' C14' C15' 138.2(3)
C13' C14' C10' 109.5(3)
C15' C14' C10' 112.2(3)
C14' C15' C7' 106.8(3)

loop_
_geom_bond_atom_site_label_1
_geom_bond_atom_site_label_2
_geom_bond_distance
O1A C11A 1.205(4)
N1A C5A 1.486(4)
N1A C7A 1.494(4)
N1A C2A 1.513(4)
C2A C3A 1.521(4)
C2A C9A 1.547(4)
C3A C4A 1.523(5)
C4A C5A 1.520(5)
C7A C8A 1.534(4)
C7A C15A 1.544(4)
C8A C9A 1.534(4)
C9A O10A 1.439(3)
C9A C13A 1.494(4)
O10A C11A 1.379(4)
C11A C12A 1.462(5)
C12A C13A 1.326(4)
C13A C14A 1.495(4)
C14A C15A 1.549(4)
C15A C13B 1.500(4)
O2B C12B 1.210(4)
O3B C8B 1.416(4)
N1B C7B 1.468(4)
N1B C5B 1.476(4)
N1B C2B 1.504(4)
C2B C3B 1.527(4)
C2B C10B 1.531(4)
C3B C4B 1.527(5)
C4B C5B 1.515(5)
C7B C8B 1.538(4)
C7B C15B 1.547(4)
C8B C9B 1.547(5)
C9B C10B 1.529(4)
C10B O11B 1.442(4)
C10B C14B 1.497(4)
O11B C12B 1.364(4)
C12B C13B 1.489(4)
C13B C14B 1.339(4)
C14B C15B 1.496(4)
O1 C11 1.206(4)
O2 C12' 1.204(4)
O3 C8' 1.422(4)
N1 C5 1.490(4)
N1 C7 1.495(4)
N1 C2 1.510(4)
C2 C3 1.531(4)
C2 C9 1.547(4)
C3 C4 1.524(5)
C4 C5 1.526(5)
C7 C8 1.529(4)
C7 C15 1.553(4)
C8 C9 1.517(4)
C9 O10 1.437(4)
C9 C13 1.494(4)
O10 C11 1.375(4)
C11 C12 1.466(5)
C12 C13 1.329(5)
C13 C14 1.492(4)
C14 C15 1.555(4)
C15 C13' 1.504(4)
N1' C7' 1.486(5)
N1' C5' 1.488(5)
N1' C2' 1.494(4)
C2' C3' 1.520(5)
C2' C10' 1.528(4)
C3' C4' 1.522(6)
C4' C5' 1.496(6)
C7' C8' 1.541(5)
C7' C15' 1.551(5)
C8' C9' 1.544(5)
C9' C10' 1.523(4)
C10' O11' 1.438(4)
C10' C14' 1.499(4)
O11' C12' 1.374(4)
C12' C13' 1.473(4)
C13' C14' 1.341(5)
C14' C15' 1.499(5)

loop_
_geom_torsion_atom_site_label_1
_geom_torsion_atom_site_label_2
_geom_torsion_atom_site_label_3
_geom_torsion_atom_site_label_4
_geom_torsion
C5A N1A C2A C3A 0.4(3)
C7A N1A C2A C3A 120.7(3)
C5A N1A C2A C9A -123.0(2)
C7A N1A C2A C9A -2.6(3)
N1A C2A C3A C4A 24.0(3)
C9A C2A C3A C4A 138.9(3)
C2A C3A C4A C5A -38.8(3)
C7A N1A C5A C4A -141.7(3)
C2A N1A C5A C4A -24.9(3)
C3A C4A C5A N1A 39.7(3)
C5A N1A C7A C8A 88.7(3)
C2A N1A C7A C8A -27.9(3)
C5A N1A C7A C15A -151.6(2)
C2A N1A C7A C15A 91.8(3)
N1A C7A C8A C9A 46.7(3)
C15A C7A C8A C9A -73.0(3)
C7A C8A C9A O10A -171.1(2)
C7A C8A C9A C13A 71.8(3)
C7A C8A C9A C2A -48.0(3)
N1A C2A C9A O10A 155.6(2)
C3A C2A C9A O10A 39.0(4)
N1A C2A C9A C13A -84.3(3)
C3A C2A C9A C13A 159.1(3)
N1A C2A C9A C8A 32.1(3)
C3A C2A C9A C8A -84.5(3)
C13A C9A O10A C11A 3.6(3)
C8A C9A O10A C11A -115.2(3)
C2A C9A O10A C11A 127.9(3)
C9A O10A C11A O1A 176.9(3)
C9A O10A C11A C12A -2.9(3)
O1A C11A C12A C13A -178.8(4)
O10A C11A C12A C13A 0.9(4)
C11A C12A C13A C9A 1.4(4)
C11A C12A C13A C14A 179.2(3)
O10A C9A C13A C12A -3.1(3)
C8A C9A C13A C12A 119.5(3)
C2A C9A C13A C12A -127.6(3)
O10A C9A C13A C14A 178.7(2)
C8A C9A C13A C14A -58.7(3)
C2A C9A C13A C14A 54.1(4)
C12A C13A C14A C15A -141.6(4)
C9A C13A C14A C15A 36.1(4)
N1A C7A C15A C13B 173.8(2)
C8A C7A C15A C13B -71.3(3)
N1A C7A C15A C14A -58.9(3)
C8A C7A C15A C14A 56.1(3)
C13A C14A C15A C13B 91.8(3)
C13A C14A C15A C7A -33.1(3)
C7B N1B C2B C3B 124.3(3)
C5B N1B C2B C3B -2.6(3)
C7B N1B C2B C10B -1.0(3)
C5B N1B C2B C10B -127.9(3)
N1B C2B C3B C4B 24.8(3)
C10B C2B C3B C4B 144.6(3)
C2B C3B C4B C5B -37.3(3)
C7B N1B C5B C4B -146.4(3)
C2B N1B C5B C4B -21.2(3)
C3B C4B C5B N1B 36.5(4)
C5B N1B C7B C8B -175.2(3)
C2B N1B C7B C8B 61.9(3)
C5B N1B C7B C15B 65.5(3)
C2B N1B C7B C15B -57.4(3)
N1B C7B C8B O3B 60.8(3)
C15B C7B C8B O3B -176.5(3)
N1B C7B C8B C9B -59.6(3)
C15B C7B C8B C9B 63.1(3)
O3B C8B C9B C10B -124.6(3)
C7B C8B C9B C10B -1.9(4)
C8B C9B C10B O11B -175.1(3)
C8B C9B C10B C14B -58.1(3)
C8B C9B C10B C2B 62.4(3)
N1B C2B C10B O11B 175.0(2)
C3B C2B C10B O11B 56.0(3)
N1B C2B C10B C14B 58.8(3)
C3B C2B C10B C14B -60.2(3)
N1B C2B C10B C9B -61.7(3)
C3B C2B C10B C9B 179.3(3)
C14B C10B O11B C12B 1.2(3)
C9B C10B O11B C12B 121.1(3)
C2B C10B O11B C12B -118.0(3)
C10B O11B C12B O2B -179.6(3)
C10B O11B C12B C13B -0.8(3)
O2B C12B C13B C14B 178.7(3)
O11B C12B C13B C14B 0.1(3)
O2B C12B C13B C15A -1.1(5)
O11B C12B C13B C15A -179.8(2)
C7A C15A C13B C14B 103.1(4)
C14A C15A C13B C14B -23.2(5)
C7A C15A C13B C12B -77.1(3)
C14A C15A C13B C12B 156.7(3)
C12B C13B C14B C15B 179.6(3)
C15A C13B C14B C15B -0.6(7)
C12B C13B C14B C10B 0.7(3)
C15A C13B C14B C10B -179.4(3)
O11B C10B C14B C13B -1.2(3)
C9B C10B C14B C13B -122.4(3)
C2B C10B C14B C13B 118.4(3)
O11B C10B C14B C15B 179.6(2)
C9B C10B C14B C15B 58.5(3)
C2B C10B C14B C15B -60.7(3)
C13B C14B C15B C7B -175.3(4)
C10B C14B C15B C7B 3.5(3)
N1B C7B C15B C14B 55.6(3)
C8B C7B C15B C14B -64.1(3)
C5 N1 C2 C3 4.0(3)
C7 N1 C2 C3 123.9(3)
C5 N1 C2 C9 -118.4(3)
C7 N1 C2 C9 1.6(3)
N1 C2 C3 C4 21.9(3)
C9 C2 C3 C4 136.6(3)
C2 C3 C4 C5 -38.8(3)
C7 N1 C5 C4 -144.7(3)
C2 N1 C5 C4 -28.3(3)
C3 C4 C5 N1 41.7(3)
C5 N1 C7 C8 86.0(3)
C2 N1 C7 C8 -30.6(3)
C5 N1 C7 C15 -155.2(3)
C2 N1 C7 C15 88.3(3)
N1 C7 C8 C9 47.3(3)
C15 C7 C8 C9 -71.5(3)
C7 C8 C9 O10 -170.3(2)
C7 C8 C9 C13 73.0(3)
C7 C8 C9 C2 -46.2(3)
N1 C2 C9 O10 152.5(2)
C3 C2 C9 O10 36.5(4)
N1 C2 C9 C13 -88.0(3)
C3 C2 C9 C13 156.0(3)
N1 C2 C9 C8 28.3(3)
C3 C2 C9 C8 -87.8(3)
C13 C9 O10 C11 5.1(3)
C8 C9 O10 C11 -113.4(3)
C2 C9 O10 C11 128.6(3)
C9 O10 C11 O1 175.2(3)
C9 O10 C11 C12 -4.4(3)
O1 C11 C12 C13 -177.7(3)
O10 C11 C12 C13 1.8(4)
C11 C12 C13 C14 -179.8(3)
C11 C12 C13 C9 1.4(3)
O10 C9 C13 C12 -4.0(3)
C8 C9 C13 C12 118.4(3)
C2 C9 C13 C12 -128.5(3)
O10 C9 C13 C14 177.0(2)
C8 C9 C13 C14 -60.6(3)
C2 C9 C13 C14 52.5(3)
C12 C13 C14 C15 -141.6(3)
C9 C13 C14 C15 37.1(4)
N1 C7 C15 C13' 172.5(2)
C8 C7 C15 C13' -73.7(3)
N1 C7 C15 C14 -60.2(3)
C8 C7 C15 C14 53.6(3)
C13 C14 C15 C13' 92.4(3)
C13 C14 C15 C7 -32.5(3)
C7' N1' C2' C3' 121.7(3)
C5' N1' C2' C3' -5.0(4)
C7' N1' C2' C10' -5.7(3)
C5' N1' C2' C10' -132.4(3)
N1' C2' C3' C4' 27.3(3)
C10' C2' C3' C4' 147.2(3)
C2' C3' C4' C5' -39.2(4)
C7' N1' C5' C4' -145.8(3)
C2' N1' C5' C4' -19.9(4)
C3' C4' C5' N1' 36.7(4)
C5' N1' C7' C8' -172.2(3)
C2' N1' C7' C8' 64.8(3)
C5' N1' C7' C15' 69.0(4)
C2' N1' C7' C15' -54.0(4)
N1' C7' C8' O3 61.4(4)
C15' C7' C8' O3 -176.7(3)
N1' C7' C8' C9' -56.9(3)
C15' C7' C8' C9' 64.9(3)
O3 C8' C9' C10' -127.3(3)
C7' C8' C9' C10' -4.9(3)
C8' C9' C10' O11' -173.0(2)
C8' C9' C10' C14' -56.6(3)
C8' C9' C10' C2' 64.3(3)
N1' C2' C10' O11' 178.7(2)
C3' C2' C10' O11' 59.3(4)
N1' C2' C10' C14' 62.4(3)
C3' C2' C10' C14' -56.9(4)
N1' C2' C10' C9' -58.4(3)
C3' C2' C10' C9' -177.8(3)
C14' C10' O11' C12' -1.6(3)
C9' C10' O11' C12' 117.7(3)
C2' C10' O11' C12' -120.7(3)
C10' O11' C12' O2 -176.5(3)
C10' O11' C12' C13' 2.2(3)
O2 C12' C13' C14' 176.5(3)
O11' C12' C13' C14' -2.0(3)
O2 C12' C13' C15 -1.7(5)
O11' C12' C13' C15 179.8(2)
C7 C15 C13' C14' 104.6(4)
C14 C15 C13' C14' -22.1(5)
C7 C15 C13' C12' -77.8(3)
C14 C15 C13' C12' 155.5(3)
C12' C13' C14' C15' -179.0(4)
C15 C13' C14' C15' -1.2(6)
C12' C13' C14' C10' 0.9(3)
C15 C13' C14' C10' 178.7(3)
O11' C10' C14' C13' 0.4(3)
C9' C10' C14' C13' -119.8(3)
C2' C10' C14' C13' 120.0(3)
O11' C10' C14' C15' -179.7(2)
C9' C10' C14' C15' 60.2(3)
C2' C10' C14' C15' -60.1(3)
C13' C14' C15' C7' -179.6(4)
C10' C14' C15' C7' 0.5(3)
N1' C7' C15' C14' 56.2(3)
C8' C7' C15' C14' -62.5(3)
